data_1575715
loop_
_publ_author_name
'Chen, Zhen'
'Lan, Jin-Xin'
'Zhang, Shu-Peng'
'Lu, Shuai-Xiao'
'Zhang, Yicheng'
'Yang, Wen-Chao'

_publ_section_title
;
 An EDA complex-driven multicomponent reaction of Br-R<sub>f</sub> with
 alkenes <i>via</i> radical-polar crossover.
;
_journal_issue 83
_journal_name_full 'Chemical communications (Cambridge, England)'
_journal_page_first 16286
_journal_page_last 16289
_journal_paper_doi 10.1039/d5cc03971a
_journal_volume 61
_journal_year 2025
_chemical_formula_moiety 'C21 H20 F2 N2 O2'
_chemical_formula_sum 'C21 H20 F2 N2 O2'
_chemical_formula_weight 370.39
_space_group_crystal_system monoclinic
_space_group_IT_number 14
_space_group_name_Hall '-P 2yn'
_space_group_name_H-M_alt 'P 1 21/n 1'
_atom_sites_solution_hydrogens geom
_audit_creation_date 2025-04-30
_audit_creation_method
;
Olex2 1.3
(compiled 2020.11.12 svn.r5f609507 for OlexSys, GUI svn.r6408)
;
_audit_update_record
;
2025-07-05 deposited with the CCDC.	2025-09-08 downloaded from the CCDC.
;
_cell_angle_alpha 90
_cell_angle_beta 108.483(2)
_cell_angle_gamma 90
_cell_formula_units_Z 4
_cell_length_a 12.6342(8)
_cell_length_b 10.2128(5)
_cell_length_c 15.7401(10)
_cell_measurement_reflns_used 6090
_cell_measurement_temperature 293.15
_cell_measurement_theta_max 23.29
_cell_measurement_theta_min 2.42
_cell_volume 1926.2(2)
_computing_molecular_graphics 'Olex2 1.3 (Dolomanov et al., 2009)'
_computing_publication_material 'Olex2 1.3 (Dolomanov et al., 2009)'
_computing_structure_refinement 'SHELXL 2018/3 (Sheldrick, 2015)'
_computing_structure_solution 'SHELXT 2018/2 (Sheldrick, 2018)'
_diffrn_ambient_temperature 293.15
_diffrn_measured_fraction_theta_full 0.987
_diffrn_measured_fraction_theta_max 0.990
_diffrn_measurement_device_type 'Bruker APEX-II CCD'
_diffrn_measurement_method '\f and \w scans'
_diffrn_radiation_type MoK\a
_diffrn_radiation_wavelength 0.71073
_diffrn_reflns_av_R_equivalents 0.0823
_diffrn_reflns_av_unetI/netI 0.0364
_diffrn_reflns_Laue_measured_fraction_full 0.987
_diffrn_reflns_Laue_measured_fraction_max 0.990
_diffrn_reflns_limit_h_max 16
_diffrn_reflns_limit_h_min -16
_diffrn_reflns_limit_k_max 13
_diffrn_reflns_limit_k_min -10
_diffrn_reflns_limit_l_max 20
_diffrn_reflns_limit_l_min -20
_diffrn_reflns_number 53587
_diffrn_reflns_point_group_measured_fraction_full 0.987
_diffrn_reflns_point_group_measured_fraction_max 0.990
_diffrn_reflns_theta_full 25.242
_diffrn_reflns_theta_max 27.497
_diffrn_reflns_theta_min 2.416
_diffrn_standards_number 0
_exptl_absorpt_coefficient_mu 0.096
_exptl_absorpt_correction_T_max 0.7456
_exptl_absorpt_correction_T_min 0.6612
_exptl_absorpt_correction_type multi-scan
_exptl_absorpt_process_details
;
SADABS-2016/2 (Bruker,2016/2) was used for absorption correction.
wR2(int) was 0.1280 before and 0.0712 after correction.
The Ratio of minimum to maximum transmission is 0.8868.
The \l/2 correction factor is Not present.
;
_exptl_crystal_colour colourless
_exptl_crystal_colour_primary colourless
_exptl_crystal_density_diffrn 1.277
_exptl_crystal_description block
_exptl_crystal_F_000 776
_exptl_crystal_size_max 0.19
_exptl_crystal_size_mid 0.13
_exptl_crystal_size_min 0.1
_refine_diff_density_max 0.157
_refine_diff_density_min -0.144
_refine_diff_density_rms 0.028
_refine_ls_extinction_method none
_refine_ls_goodness_of_fit_ref 1.059
_refine_ls_hydrogen_treatment constr
_refine_ls_matrix_type full
_refine_ls_number_parameters 265
_refine_ls_number_reflns 4380
_refine_ls_number_restraints 69
_refine_ls_restrained_S_all 1.065
_refine_ls_R_factor_all 0.0734
_refine_ls_R_factor_gt 0.0515
_refine_ls_shift/su_max 0.000
_refine_ls_shift/su_mean 0.000
_refine_ls_structure_factor_coef Fsqd
_refine_ls_weighting_details 'w=1/[\s^2^(Fo^2^)+(0.0479P)^2^+0.4192P] where P=(Fo^2^+2Fc^2^)/3'
_refine_ls_weighting_scheme calc
_refine_ls_wR_factor_gt 0.1139
_refine_ls_wR_factor_ref 0.1288
_reflns_Friedel_coverage 0.000
_reflns_number_gt 3262
_reflns_number_total 4380
_reflns_threshold_expression 'I > 2\s(I)'
_cod_data_source_file d5cc03971a2.cif
_cod_data_source_block 1_a
_cod_depositor_comments 'Adding full bibliography for 1575715.cif.'
_cod_database_code 1575715
_shelx_shelxl_version_number 2018/3
_shelx_space_group_comment
;
The symmetry employed for this shelxl refinement is uniquely defined
by the following loop, which should always be used as a source of
symmetry information in preference to the above space-group names.
They are only intended as comments.
;
_shelx_estimated_absorpt_t_max 0.990
_shelx_estimated_absorpt_t_min 0.982
_olex2_refinement_description
;
1. Fixed Uiso
 At 1.2 times of:
  All C(H) groups, All C(H,H) groups, All N(H) groups
 At 1.5 times of:
  All C(H,H,H) groups
2. Uiso/Uaniso restraints and constraints
O1 \\sim C11 \\sim C12 \\sim C11A \\sim C12A: within 2A with sigma of 0.01 and
sigma for terminal atoms of 0.02 within 2A
3. Rigid body (RIGU) restrains
 O1, C11, C12, C11A, C12A
 with sigma for 1-2 distances of 0.01 and sigma for 1-3 distances of 0.02
4. Same fragment restrains
{O1, C11A, C12A} sigma for 1-2: 0.01, 1-3: 0.02
as in
{O1, C11, C12}
5. Others
 Sof(C11A)=Sof(H11C)=Sof(H11D)=Sof(C12A)=Sof(H12D)=Sof(H12E)=Sof(H12F)=1-FVAR(1)
 Sof(C11)=Sof(H11A)=Sof(H11B)=Sof(C12)=Sof(H12A)=Sof(H12B)=Sof(H12C)=FVAR(1)
6.a Ternary CH refined with riding coordinates:
 C10(H10)
6.b Secondary CH2 refined with riding coordinates:
 C11(H11A,H11B), C13(H13A,H13B), C11A(H11C,H11D)
6.c Aromatic/amide H refined with riding coordinates:
 N2(H2), C3(H3), C4(H4), C5(H5), C6(H6), C8(H8), C9(H9), C17(H17), C18(H18),
 C19(H19), C20(H20), C21(H21)
6.d Idealised Me refined as rotating group:
 C12(H12A,H12B,H12C), C12A(H12D,H12E,H12F)
;
_olex2_submission_special_instructions 'No special instructions were received'

loop_
_space_group_symop_operation_xyz
'x, y, z'
'-x+1/2, y+1/2, -z+1/2'
'-x, -y, -z'
'x-1/2, -y-1/2, z-1/2'

loop_
_atom_site_label
_atom_site_type_symbol
_atom_site_fract_x
_atom_site_fract_y
_atom_site_fract_z
_atom_site_U_iso_or_equiv
_atom_site_adp_type
_atom_site_occupancy
_atom_site_site_symmetry_order
_atom_site_calc_flag
_atom_site_refinement_flags_posn
_atom_site_refinement_flags_adp
_atom_site_refinement_flags_occupancy
_atom_site_disorder_assembly
_atom_site_disorder_group
F1 F 0.28986(8) 0.55826(10) 0.81761(7) 0.0675(3) Uani 1 1 d . . . . .
F2 F 0.43204(11) 0.65582(10) 0.91237(7) 0.0764(4) Uani 1 1 d . . . . .
O1 O 0.44045(11) 0.39423(11) 0.70986(8) 0.0622(3) Uani 1 1 d D U . . .
C11 C 0.366(3) 0.314(2) 0.6404(9) 0.082(3) Uani 0.232(15) 1 d D U P A 1
H11A H 0.394779 0.225609 0.644224 0.098 Uiso 0.232(15) 1 calc R U P A 1
H11B H 0.292911 0.311677 0.647563 0.098 Uiso 0.232(15) 1 calc R U P A 1
C12 C 0.359(3) 0.3703(19) 0.5550(8) 0.121(5) Uani 0.232(15) 1 d D U P A 1
H12A H 0.294901 0.335978 0.509875 0.181 Uiso 0.232(15) 1 calc R U P A 1
H12B H 0.425234 0.348594 0.540174 0.181 Uiso 0.232(15) 1 calc R U P A 1
H12C H 0.352838 0.463777 0.557761 0.181 Uiso 0.232(15) 1 calc R U P A 1
O2 O 0.52472(9) 0.68485(12) 0.77488(8) 0.0584(3) Uani 1 1 d . . . . .
N1 N 0.40514(11) 0.13358(13) 0.84334(10) 0.0542(4) Uani 1 1 d . . . . .
N2 N 0.33939(10) 0.69540(12) 0.69558(9) 0.0471(3) Uani 1 1 d . . . . .
H2 H 0.275193 0.666346 0.694786 0.057 Uiso 1 1 calc R U . . .
C1 C 0.47182(13) 0.21302(15) 0.81819(11) 0.0481(4) Uani 1 1 d . . . . .
C2 C 0.58167(13) 0.17744(15) 0.82033(10) 0.0476(4) Uani 1 1 d . . . . .
C3 C 0.65570(15) 0.26023(19) 0.79433(13) 0.0627(5) Uani 1 1 d . . . . .
H3 H 0.634459 0.345650 0.776367 0.075 Uiso 1 1 calc R U . . .
C4 C 0.75773(16) 0.2161(2) 0.79535(15) 0.0734(6) Uani 1 1 d . . . . .
H4 H 0.805560 0.271831 0.778234 0.088 Uiso 1 1 calc R U . . .
C5 C 0.79148(16) 0.0882(2) 0.82178(14) 0.0742(6) Uani 1 1 d . . . . .
H5 H 0.860743 0.058847 0.820734 0.089 Uiso 1 1 calc R U . . .
C6 C 0.72442(15) 0.00684(19) 0.84880(13) 0.0648(5) Uani 1 1 d . . . . .
H6 H 0.748468 -0.077662 0.867148 0.078 Uiso 1 1 calc R U . . .
C7 C 0.61769(13) 0.04851(15) 0.84961(11) 0.0496(4) Uani 1 1 d . . . . .
C8 C 0.54498(14) -0.03203(16) 0.87726(12) 0.0562(4) Uani 1 1 d . . . . .
H8 H 0.566840 -0.116235 0.897948 0.067 Uiso 1 1 calc R U . . .
C9 C 0.44360(15) 0.01252(17) 0.87386(13) 0.0594(4) Uani 1 1 d . . . . .
H9 H 0.397343 -0.042388 0.893418 0.071 Uiso 1 1 calc R U . . .
C10 C 0.42051(14) 0.34668(15) 0.78761(12) 0.0520(4) Uani 1 1 d . . . . .
H10 H 0.339576 0.338840 0.774388 0.062 Uiso 1 1 calc R U . . .
C13 C 0.46207(14) 0.44860(15) 0.86045(11) 0.0534(4) Uani 1 1 d . . . . .
H13A H 0.452758 0.415560 0.915423 0.064 Uiso 1 1 calc R U . . .
H13B H 0.541172 0.462720 0.871226 0.064 Uiso 1 1 calc R U . . .
C14 C 0.40186(14) 0.57758(16) 0.83727(11) 0.0509(4) Uani 1 1 d . . . . .
C15 C 0.42775(12) 0.65772(14) 0.76432(10) 0.0449(4) Uani 1 1 d . . . . .
C16 C 0.34177(12) 0.77845(15) 0.62422(11) 0.0467(4) Uani 1 1 d . . . . .
C17 C 0.41966(15) 0.87773(18) 0.63502(12) 0.0607(5) Uani 1 1 d . . . . .
H17 H 0.476423 0.887830 0.689228 0.073 Uiso 1 1 calc R U . . .
C18 C 0.41219(18) 0.9614(2) 0.56462(15) 0.0748(6) Uani 1 1 d . . . . .
H18 H 0.463812 1.028791 0.571751 0.090 Uiso 1 1 calc R U . . .
C19 C 0.32881(19) 0.9462(2) 0.48359(15) 0.0817(6) Uani 1 1 d . . . . .
H19 H 0.324865 1.002505 0.436242 0.098 Uiso 1 1 calc R U . . .
C20 C 0.25204(17) 0.8481(2) 0.47325(14) 0.0748(6) Uani 1 1 d . . . . .
H20 H 0.195744 0.837433 0.418839 0.090 Uiso 1 1 calc R U . . .
C21 C 0.25835(15) 0.76527(18) 0.54341(12) 0.0608(5) Uani 1 1 d . . . . .
H21 H 0.205491 0.699300 0.536256 0.073 Uiso 1 1 calc R U . . .
C11A C 0.3865(7) 0.3241(8) 0.6284(3) 0.0864(16) Uani 0.768(15) 1 d D U P A 2
H11C H 0.394845 0.230639 0.639506 0.104 Uiso 0.768(15) 1 calc R U P A 2
H11D H 0.307423 0.344383 0.608022 0.104 Uiso 0.768(15) 1 calc R U P A 2
C12A C 0.4348(9) 0.3597(6) 0.5605(3) 0.125(2) Uani 0.768(15) 1 d D U P A 2
H12D H 0.395988 0.315404 0.505690 0.187 Uiso 0.768(15) 1 calc R U P A 2
H12E H 0.512067 0.334926 0.579392 0.187 Uiso 0.768(15) 1 calc R U P A 2
H12F H 0.428623 0.452643 0.551052 0.187 Uiso 0.768(15) 1 calc R U P A 2

loop_
_atom_site_aniso_label
_atom_site_aniso_U_11
_atom_site_aniso_U_22
_atom_site_aniso_U_33
_atom_site_aniso_U_23
_atom_site_aniso_U_13
_atom_site_aniso_U_12
F1 0.0543(6) 0.0707(7) 0.0878(8) 0.0236(6) 0.0373(5) 0.0129(5)
F2 0.1142(10) 0.0604(6) 0.0573(6) -0.0047(5) 0.0311(6) 0.0114(6)
O1 0.0748(8) 0.0518(6) 0.0534(7) 0.0036(5) 0.0112(6) 0.0053(6)
C11 0.109(6) 0.079(5) 0.050(5) -0.001(4) 0.016(5) 0.015(5)
C12 0.142(11) 0.123(8) 0.076(7) 0.008(6) 0.004(8) -0.005(9)
O2 0.0387(6) 0.0646(7) 0.0680(8) 0.0070(6) 0.0116(5) 0.0006(5)
N1 0.0457(8) 0.0491(7) 0.0674(9) 0.0022(6) 0.0177(7) 0.0001(6)
N2 0.0368(6) 0.0483(7) 0.0560(8) 0.0074(6) 0.0143(6) -0.0016(5)
C1 0.0449(8) 0.0439(8) 0.0531(9) 0.0000(7) 0.0120(7) 0.0024(6)
C2 0.0444(8) 0.0476(8) 0.0489(9) 0.0016(7) 0.0120(7) 0.0027(6)
C3 0.0556(10) 0.0608(10) 0.0745(12) 0.0118(9) 0.0247(9) 0.0039(8)
C4 0.0570(11) 0.0858(14) 0.0858(14) 0.0111(11) 0.0344(10) 0.0007(10)
C5 0.0526(11) 0.0887(14) 0.0849(14) 0.0017(11) 0.0271(10) 0.0178(10)
C6 0.0586(11) 0.0617(11) 0.0721(12) 0.0007(9) 0.0179(9) 0.0179(9)
C7 0.0484(9) 0.0478(9) 0.0485(8) -0.0020(7) 0.0097(7) 0.0061(7)
C8 0.0614(10) 0.0417(8) 0.0591(10) 0.0038(7) 0.0101(8) 0.0031(7)
C9 0.0583(10) 0.0496(9) 0.0711(11) 0.0071(8) 0.0216(9) -0.0045(8)
C10 0.0456(9) 0.0469(8) 0.0601(10) 0.0047(7) 0.0118(7) 0.0050(7)
C13 0.0541(10) 0.0485(9) 0.0537(9) 0.0063(7) 0.0117(7) 0.0062(7)
C14 0.0519(9) 0.0497(9) 0.0526(9) -0.0005(7) 0.0187(7) 0.0053(7)
C15 0.0405(8) 0.0414(8) 0.0526(9) -0.0012(6) 0.0143(7) 0.0036(6)
C16 0.0408(8) 0.0470(8) 0.0532(9) 0.0037(7) 0.0162(7) 0.0024(6)
C17 0.0592(11) 0.0638(11) 0.0581(10) 0.0025(8) 0.0172(8) -0.0103(8)
C18 0.0819(14) 0.0681(12) 0.0797(14) 0.0098(10) 0.0330(12) -0.0147(10)
C19 0.0906(16) 0.0856(15) 0.0699(13) 0.0284(11) 0.0268(12) 0.0055(12)
C20 0.0666(12) 0.0900(15) 0.0590(11) 0.0156(10) 0.0076(9) 0.0002(11)
C21 0.0520(10) 0.0644(11) 0.0596(11) 0.0062(8) 0.0086(8) -0.0049(8)
C11A 0.110(4) 0.081(2) 0.056(2) -0.0066(19) 0.010(2) -0.002(2)
C12A 0.167(6) 0.145(4) 0.059(2) -0.005(2) 0.031(3) -0.028(4)

loop_
_atom_type_symbol
_atom_type_description
_atom_type_scat_dispersion_real
_atom_type_scat_dispersion_imag
_atom_type_scat_source
C C 0.0033 0.0016 'International Tables Vol C Tables 4.2.6.8 and 6.1.1.4'
H H 0.0000 0.0000 'International Tables Vol C Tables 4.2.6.8 and 6.1.1.4'
F F 0.0171 0.0103 'International Tables Vol C Tables 4.2.6.8 and 6.1.1.4'
N N 0.0061 0.0033 'International Tables Vol C Tables 4.2.6.8 and 6.1.1.4'
O O 0.0106 0.0060 'International Tables Vol C Tables 4.2.6.8 and 6.1.1.4'

loop_
_geom_angle_atom_site_label_1
_geom_angle_atom_site_label_2
_geom_angle_atom_site_label_3
_geom_angle
_geom_angle_site_symmetry_1
_geom_angle_site_symmetry_3
_geom_angle_publ_flag
C10 O1 C11 102.2(8) . . ?
C10 O1 C11A 115.9(3) . . ?
O1 C11 H11A 110.0 . . ?
O1 C11 H11B 110.0 . . ?
H11A C11 H11B 108.4 . . ?
C12 C11 O1 108.5(10) . . ?
C12 C11 H11A 110.0 . . ?
C12 C11 H11B 110.0 . . ?
C11 C12 H12A 109.5 . . ?
C11 C12 H12B 109.5 . . ?
C11 C12 H12C 109.5 . . ?
H12A C12 H12B 109.5 . . ?
H12A C12 H12C 109.5 . . ?
H12B C12 H12C 109.5 . . ?
C1 N1 C9 118.37(14) . . ?
C15 N2 H2 116.9 . . ?
C15 N2 C16 126.18(13) . . ?
C16 N2 H2 116.9 . . ?
N1 C1 C2 123.14(14) . . ?
N1 C1 C10 113.47(14) . . ?
C2 C1 C10 123.38(14) . . ?
C3 C2 C1 124.70(15) . . ?
C3 C2 C7 118.33(15) . . ?
C7 C2 C1 116.95(14) . . ?
C2 C3 H3 119.7 . . ?
C4 C3 C2 120.63(17) . . ?
C4 C3 H3 119.7 . . ?
C3 C4 H4 119.6 . . ?
C3 C4 C5 120.80(19) . . ?
C5 C4 H4 119.6 . . ?
C4 C5 H5 119.8 . . ?
C6 C5 C4 120.50(18) . . ?
C6 C5 H5 119.8 . . ?
C5 C6 H6 119.6 . . ?
C5 C6 C7 120.84(17) . . ?
C7 C6 H6 119.6 . . ?
C6 C7 C2 118.86(16) . . ?
C8 C7 C2 118.07(14) . . ?
C8 C7 C6 123.07(16) . . ?
C7 C8 H8 120.0 . . ?
C9 C8 C7 119.95(15) . . ?
C9 C8 H8 120.0 . . ?
N1 C9 H9 118.3 . . ?
C8 C9 N1 123.46(16) . . ?
C8 C9 H9 118.3 . . ?
O1 C10 C1 114.05(14) . . ?
O1 C10 H10 107.8 . . ?
O1 C10 C13 107.80(13) . . ?
C1 C10 H10 107.8 . . ?
C13 C10 C1 111.49(13) . . ?
C13 C10 H10 107.8 . . ?
C10 C13 H13A 109.0 . . ?
C10 C13 H13B 109.0 . . ?
H13A C13 H13B 107.8 . . ?
C14 C13 C10 112.98(13) . . ?
C14 C13 H13A 109.0 . . ?
C14 C13 H13B 109.0 . . ?
F1 C14 F2 105.30(13) . . ?
F1 C14 C13 109.65(13) . . ?
F1 C14 C15 111.16(13) . . ?
F2 C14 C13 108.56(13) . . ?
F2 C14 C15 105.51(13) . . ?
C13 C14 C15 116.00(13) . . ?
O2 C15 N2 126.17(15) . . ?
O2 C15 C14 117.79(14) . . ?
N2 C15 C14 115.99(13) . . ?
C17 C16 N2 122.29(15) . . ?
C21 C16 N2 118.15(14) . . ?
C21 C16 C17 119.39(16) . . ?
C16 C17 H17 120.3 . . ?
C18 C17 C16 119.35(17) . . ?
C18 C17 H17 120.3 . . ?
C17 C18 H18 119.7 . . ?
C17 C18 C19 120.67(19) . . ?
C19 C18 H18 119.7 . . ?
C18 C19 H19 120.1 . . ?
C20 C19 C18 119.77(19) . . ?
C20 C19 H19 120.1 . . ?
C19 C20 H20 120.1 . . ?
C19 C20 C21 119.82(19) . . ?
C21 C20 H20 120.1 . . ?
C16 C21 H21 119.5 . . ?
C20 C21 C16 120.99(17) . . ?
C20 C21 H21 119.5 . . ?
O1 C11A H11C 109.6 . . ?
O1 C11A H11D 109.6 . . ?
H11C C11A H11D 108.1 . . ?
C12A C11A O1 110.1(4) . . ?
C12A C11A H11C 109.6 . . ?
C12A C11A H11D 109.6 . . ?
C11A C12A H12D 109.5 . . ?
C11A C12A H12E 109.5 . . ?
C11A C12A H12F 109.5 . . ?
H12D C12A H12E 109.5 . . ?
H12D C12A H12F 109.5 . . ?
H12E C12A H12F 109.5 . . ?

loop_
_geom_bond_atom_site_label_1
_geom_bond_atom_site_label_2
_geom_bond_distance
_geom_bond_site_symmetry_2
_geom_bond_publ_flag
F1 C14 1.3635(18) . ?
F2 C14 1.3768(19) . ?
O1 C11 1.445(9) . ?
O1 C10 1.411(2) . ?
O1 C11A 1.438(4) . ?
C11 H11A 0.9700 . ?
C11 H11B 0.9700 . ?
C11 C12 1.437(10) . ?
C12 H12A 0.9600 . ?
C12 H12B 0.9600 . ?
C12 H12C 0.9600 . ?
O2 C15 1.2149(17) . ?
N1 C1 1.318(2) . ?
N1 C9 1.359(2) . ?
N2 H2 0.8600 . ?
N2 C15 1.3414(19) . ?
N2 C16 1.415(2) . ?
C1 C2 1.425(2) . ?
C1 C10 1.522(2) . ?
C2 C3 1.414(2) . ?
C2 C7 1.421(2) . ?
C3 H3 0.9300 . ?
C3 C4 1.361(2) . ?
C4 H4 0.9300 . ?
C4 C5 1.396(3) . ?
C5 H5 0.9300 . ?
C5 C6 1.348(3) . ?
C6 H6 0.9300 . ?
C6 C7 1.418(2) . ?
C7 C8 1.401(2) . ?
C8 H8 0.9300 . ?
C8 C9 1.344(2) . ?
C9 H9 0.9300 . ?
C10 H10 0.9800 . ?
C10 C13 1.514(2) . ?
C13 H13A 0.9700 . ?
C13 H13B 0.9700 . ?
C13 C14 1.507(2) . ?
C14 C15 1.528(2) . ?
C16 C17 1.385(2) . ?
C16 C21 1.377(2) . ?
C17 H17 0.9300 . ?
C17 C18 1.379(3) . ?
C18 H18 0.9300 . ?
C18 C19 1.382(3) . ?
C19 H19 0.9300 . ?
C19 C20 1.368(3) . ?
C20 H20 0.9300 . ?
C20 C21 1.373(3) . ?
C21 H21 0.9300 . ?
C11A H11C 0.9700 . ?
C11A H11D 0.9700 . ?
C11A C12A 1.435(6) . ?
C12A H12D 0.9600 . ?
C12A H12E 0.9600 . ?
C12A H12F 0.9600 . ?

loop_
_geom_torsion_atom_site_label_1
_geom_torsion_atom_site_label_2
_geom_torsion_atom_site_label_3
_geom_torsion_atom_site_label_4
_geom_torsion
_geom_torsion_site_symmetry_1
_geom_torsion_site_symmetry_2
_geom_torsion_site_symmetry_3
_geom_torsion_site_symmetry_4
_geom_torsion_publ_flag
F1 C14 C15 O2 178.12(13) . . . . ?
F1 C14 C15 N2 0.39(19) . . . . ?
F2 C14 C15 O2 64.48(17) . . . . ?
F2 C14 C15 N2 -113.26(15) . . . . ?
O1 C10 C13 C14 61.75(18) . . . . ?
C11 O1 C10 C1 74.1(15) . . . . ?
C11 O1 C10 C13 -161.5(15) . . . . ?
N1 C1 C2 C3 -179.66(17) . . . . ?
N1 C1 C2 C7 1.3(2) . . . . ?
N1 C1 C10 O1 -137.43(15) . . . . ?
N1 C1 C10 C13 100.20(17) . . . . ?
N2 C16 C17 C18 -175.11(17) . . . . ?
N2 C16 C21 C20 176.01(17) . . . . ?
C1 N1 C9 C8 -2.1(3) . . . . ?
C1 C2 C3 C4 -177.45(18) . . . . ?
C1 C2 C7 C6 177.07(15) . . . . ?
C1 C2 C7 C8 -2.4(2) . . . . ?
C1 C10 C13 C14 -172.35(14) . . . . ?
C2 C1 C10 O1 43.2(2) . . . . ?
C2 C1 C10 C13 -79.2(2) . . . . ?
C2 C3 C4 C5 0.2(3) . . . . ?
C2 C7 C8 C9 1.3(2) . . . . ?
C3 C2 C7 C6 -2.0(2) . . . . ?
C3 C2 C7 C8 178.54(16) . . . . ?
C3 C4 C5 C6 -1.5(3) . . . . ?
C4 C5 C6 C7 1.0(3) . . . . ?
C5 C6 C7 C2 0.8(3) . . . . ?
C5 C6 C7 C8 -179.84(18) . . . . ?
C6 C7 C8 C9 -178.06(17) . . . . ?
C7 C2 C3 C4 1.6(3) . . . . ?
C7 C8 C9 N1 0.9(3) . . . . ?
C9 N1 C1 C2 0.9(2) . . . . ?
C9 N1 C1 C10 -178.53(15) . . . . ?
C10 O1 C11 C12 167.6(19) . . . . ?
C10 O1 C11A C12A -165.4(6) . . . . ?
C10 C1 C2 C3 -0.3(3) . . . . ?
C10 C1 C2 C7 -179.35(15) . . . . ?
C10 C13 C14 F1 55.71(19) . . . . ?
C10 C13 C14 F2 170.26(14) . . . . ?
C10 C13 C14 C15 -71.21(19) . . . . ?
C13 C14 C15 O2 -55.7(2) . . . . ?
C13 C14 C15 N2 126.55(15) . . . . ?
C15 N2 C16 C17 -31.5(2) . . . . ?
C15 N2 C16 C21 153.33(16) . . . . ?
C16 N2 C15 O2 -2.9(3) . . . . ?
C16 N2 C15 C14 174.66(14) . . . . ?
C16 C17 C18 C19 -0.7(3) . . . . ?
C17 C16 C21 C20 0.7(3) . . . . ?
C17 C18 C19 C20 0.7(3) . . . . ?
C18 C19 C20 C21 0.0(3) . . . . ?
C19 C20 C21 C16 -0.7(3) . . . . ?
C21 C16 C17 C18 0.0(3) . . . . ?
C11A O1 C10 C1 67.9(5) . . . . ?
C11A O1 C10 C13 -167.7(5) . . . . ?
